data_9003725
loop_
_publ_author_name
'Ding, Y.'
'Veblen, D. R.'
'Prewitt, C. T.'

_publ_section_title
;Possible Fe/Cu ordering schemes in the 2a superstructure of bornite (Cu5FeS4)
 Sample: 2a Cu(anti) superstructure model, alternative 2
;
_journal_name_full 'American Mineralogist'
_journal_page_first 1265
_journal_page_last 1269
_journal_paper_doi 10.2138/am.2005.1518
_journal_volume 90
_journal_year 2005
_chemical_formula_sum 'Cu2 Fe S2'
_chemical_name_mineral Bornite
_space_group_IT_number 216
_symmetry_space_group_name_Hall 'F -4 2 3'
_symmetry_space_group_name_H-M 'F -4 3 m'
_cell_angle_alpha 90
_cell_angle_beta 90
_cell_angle_gamma 90
_cell_formula_units_Z 16
_cell_length_a 10.70
_cell_length_b 10.70
_cell_length_c 10.70
_cell_volume 1225.043
_database_code_amcsd 0003823
_exptl_crystal_density_diffrn 5.358
_cod_database_code 9003725

loop_
_symmetry_equiv_pos_as_xyz
x,y,z
x,1/2+y,1/2+z
1/2+x,y,1/2+z
1/2+x,1/2+y,z
-z,x,-y
-z,1/2+x,1/2-y
1/2-z,x,1/2-y
1/2-z,1/2+x,-y
-y,z,-x
-y,1/2+z,1/2-x
1/2-y,z,1/2-x
1/2-y,1/2+z,-x
-x,y,-z
-x,1/2+y,1/2-z
1/2-x,y,1/2-z
1/2-x,1/2+y,-z
x,-z,-y
x,1/2-z,1/2-y
1/2+x,-z,1/2-y
1/2+x,1/2-z,-y
z,-y,-x
z,1/2-y,1/2-x
1/2+z,-y,1/2-x
1/2+z,1/2-y,-x
y,-x,-z
y,1/2-x,1/2-z
1/2+y,-x,1/2-z
1/2+y,1/2-x,-z
x,z,y
x,1/2+z,1/2+y
1/2+x,z,1/2+y
1/2+x,1/2+z,y
z,y,x
z,1/2+y,1/2+x
1/2+z,y,1/2+x
1/2+z,1/2+y,x
y,x,z
y,1/2+x,1/2+z
1/2+y,x,1/2+z
1/2+y,1/2+x,z
-z,-x,y
-z,1/2-x,1/2+y
1/2-z,-x,1/2+y
1/2-z,1/2-x,y
-y,-z,x
-y,1/2-z,1/2+x
1/2-y,-z,1/2+x
1/2-y,1/2-z,x
-x,-y,z
-x,1/2-y,1/2+z
1/2-x,-y,1/2+z
1/2-x,1/2-y,z
z,-x,-y
z,1/2-x,1/2-y
1/2+z,-x,1/2-y
1/2+z,1/2-x,-y
y,-z,-x
y,1/2-z,1/2-x
1/2+y,-z,1/2-x
1/2+y,1/2-z,-x
x,-y,-z
x,1/2-y,1/2-z
1/2+x,-y,1/2-z
1/2+x,1/2-y,-z
-x,z,-y
-x,1/2+z,1/2-y
1/2-x,z,1/2-y
1/2-x,1/2+z,-y
-z,y,-x
-z,1/2+y,1/2-x
1/2-z,y,1/2-x
1/2-z,1/2+y,-x
-y,x,-z
-y,1/2+x,1/2-z
1/2-y,x,1/2-z
1/2-y,1/2+x,-z
-x,-z,y
-x,1/2-z,1/2+y
1/2-x,-z,1/2+y
1/2-x,1/2-z,y
-z,-y,x
-z,1/2-y,1/2+x
1/2-z,-y,1/2+x
1/2-z,1/2-y,x
-y,-x,z
-y,1/2-x,1/2+z
1/2-y,-x,1/2+z
1/2-y,1/2-x,z
z,x,y
z,1/2+x,1/2+y
1/2+z,x,1/2+y
1/2+z,1/2+x,y
y,z,x
y,1/2+z,1/2+x
1/2+y,z,1/2+x
1/2+y,1/2+z,x

loop_
_atom_site_label
_atom_site_fract_x
_atom_site_fract_y
_atom_site_fract_z
Cu1 0.12500 0.12500 0.12500
Cu2 0.37500 0.12500 0.12500
Fe 0.87500 0.12500 0.12500
S1 0.00000 0.00000 0.00000
S2 0.50000 0.00000 0.00000
S3 0.25000 0.25000 0.00000

loop_
_cod_changelog_entry_id
_cod_changelog_entry_author
_cod_changelog_entry_date
_cod_changelog_entry_text
1
;cod-tools version 3.10.1
Id: cif_fix_AMCSD_atom_labels 10224 2024-08-07 11:09:31Z saulius
;
2024-08-07T19:39:06+03:00
;Changed the following '_atom_site_label' values:
the first duplicated label 'Cu'  converted to 'Cu1'
duplicated label 'Cu' at index 1 converted to 'Cu2'
the first duplicated label 'S'  converted to 'S1'
duplicated label 'S' at index 4 converted to 'S2'
duplicated label 'S' at index 5 converted to 'S3'
;

loop_
_cod_related_entry_id
_cod_related_entry_database
_cod_related_entry_code
1 AMCSD 0003823
